data_7242585
loop_
_publ_author_name
'Huang, Xing'
'Zhao, Zhiying'
'Zhang, Mengsi'
'He, Zhangzhen'

_publ_section_title
;
 Crystal-to-crystal transformation of a new selenite compound
 CaNi2(SeO3)3&#x00B7;2H2O induced by dehydration
;
_journal_issue 17
_journal_name_full CrystEngComm
_journal_page_first 3126
_journal_page_last 3132
_journal_paper_doi 10.1039/D1CE00190F
_journal_volume 23
_journal_year 2021
_chemical_formula_moiety '0.25(Ca4 Ni8 O36 Se12)'
_chemical_formula_sum 'Ca Ni2 O9 Se3'
_chemical_formula_weight 538.38
_chemical_name_systematic CaNi2(SeO3)3
_space_group_crystal_system orthorhombic
_space_group_IT_number 63
_space_group_name_Hall '-C 2c 2'
_space_group_name_H-M_alt 'C m c m'
_atom_sites_solution_primary dual
_audit_creation_date 2020-07-17
_audit_creation_method
;
Olex2 1.2
(compiled 2018.05.29 svn.r3508 for OlexSys, GUI svn.r5506)
;
_audit_update_record
;
2021-01-17 deposited with the CCDC.	2021-03-11 downloaded from the CCDC.
;
_cell_angle_alpha 90
_cell_angle_beta 90
_cell_angle_gamma 90
_cell_formula_units_Z 4
_cell_length_a 7.3759(3)
_cell_length_b 10.9715(5)
_cell_length_c 10.2189(3)
_cell_measurement_reflns_used 3405
_cell_measurement_temperature 297(2)
_cell_measurement_theta_max 32.9380
_cell_measurement_theta_min 3.2750
_cell_volume 826.96(6)
_computing_cell_refinement 'CrysAlisPro 1.171.39.46c (Rigaku OD, 2018)'
_computing_data_collection 'CrysAlisPro 1.171.39.46c (Rigaku OD, 2018)'
_computing_data_reduction 'CrysAlisPro 1.171.39.46c (Rigaku OD, 2018)'
_computing_molecular_graphics 'Olex2 (Dolomanov et al., 2009)'
_computing_publication_material 'Olex2 (Dolomanov et al., 2009)'
_computing_structure_refinement 'ShelXL (Sheldrick, 2015)'
_computing_structure_solution 'ShelXT (Sheldrick, 2015)'
_diffrn_ambient_temperature 297
_diffrn_detector 'CCD plate'
_diffrn_measured_fraction_theta_full 1.000
_diffrn_measured_fraction_theta_max 0.955
_diffrn_measurement_details
;
List of Runs (angles in degrees, time in seconds):

  # Type    Start    End  Width  t~exp~   \w     \q     \k     \f   Frames
#--------------------------------------------------------------------------
  1  \w   -118.00  62.00   0.50    5.00    --  -28.00  45.00 180.00  360
  2  \w   -118.00  22.00   0.50    5.00    --  -28.00  45.00  90.00  280
  3  \w   -118.00 -38.00   0.50    5.00    --  -28.00  45.00   0.00  160
;
_diffrn_measurement_device 'abstract diffractometer'
_diffrn_measurement_device_type 'dtrek-CrysAlisPro-abstract goniometer imported rigaku-d*trek images'
_diffrn_measurement_method '\w scans'
_diffrn_orient_matrix_type 'CrysAlisPro convention (1999,Acta A55,543-557)'
_diffrn_orient_matrix_UB_11 -0.0778513000
_diffrn_orient_matrix_UB_12 0.0052965000
_diffrn_orient_matrix_UB_13 0.0402877000
_diffrn_orient_matrix_UB_21 -0.0563328000
_diffrn_orient_matrix_UB_22 -0.0017990000
_diffrn_orient_matrix_UB_23 -0.0562528000
_diffrn_orient_matrix_UB_31 -0.0049731000
_diffrn_orient_matrix_UB_32 -0.0644173000
_diffrn_orient_matrix_UB_33 0.0047946000
_diffrn_radiation_monochromator graphite
_diffrn_radiation_probe x-ray
_diffrn_radiation_type MoK\a
_diffrn_radiation_wavelength 0.71073
_diffrn_reflns_av_R_equivalents 0.0398
_diffrn_reflns_av_unetI/netI 0.0236
_diffrn_reflns_Laue_measured_fraction_full 1.000
_diffrn_reflns_Laue_measured_fraction_max 0.955
_diffrn_reflns_limit_h_max 11
_diffrn_reflns_limit_h_min -11
_diffrn_reflns_limit_k_max 16
_diffrn_reflns_limit_k_min -15
_diffrn_reflns_limit_l_max 15
_diffrn_reflns_limit_l_min -15
_diffrn_reflns_number 4259
_diffrn_reflns_point_group_measured_fraction_full 1.000
_diffrn_reflns_point_group_measured_fraction_max 0.955
_diffrn_reflns_theta_full 25.242
_diffrn_reflns_theta_max 33.207
_diffrn_reflns_theta_min 3.328
_diffrn_source 'fine-focus sealed X-ray tube'
_diffrn_source_type 'Enhance (Mo) X-ray Source'
_exptl_absorpt_coefficient_mu 18.406
_exptl_absorpt_correction_T_max 1.00000
_exptl_absorpt_correction_T_min 0.58348
_exptl_absorpt_correction_type multi-scan
_exptl_absorpt_process_details
;
CrysAlisPro 1.171.39.46c (Rigaku Oxford Diffraction, 2018)
Empirical absorption correction using spherical harmonics,
 implemented in SCALE3 ABSPACK scaling algorithm.
;
_exptl_crystal_colour green
_exptl_crystal_colour_primary green
_exptl_crystal_density_diffrn 4.324
_exptl_crystal_description block
_exptl_crystal_F_000 1000
_exptl_crystal_preparation 'Magnetic properties'
_refine_diff_density_max 1.277
_refine_diff_density_min -0.836
_refine_diff_density_rms 0.204
_refine_ls_extinction_coef 0.0014(2)
_refine_ls_extinction_expression Fc^*^=kFc[1+0.001xFc^2^\l^3^/sin(2\q)]^-1/4^
_refine_ls_extinction_method 'SHELXL-2016/6 (Sheldrick 2016)'
_refine_ls_goodness_of_fit_ref 1.147
_refine_ls_hydrogen_treatment undef
_refine_ls_matrix_type full
_refine_ls_number_parameters 49
_refine_ls_number_reflns 845
_refine_ls_number_restraints 0
_refine_ls_restrained_S_all 1.147
_refine_ls_R_factor_all 0.0287
_refine_ls_R_factor_gt 0.0261
_refine_ls_shift/su_max 0.000
_refine_ls_shift/su_mean 0.000
_refine_ls_structure_factor_coef Fsqd
_refine_ls_weighting_details 'w=1/[\s^2^(Fo^2^)+(0.0329P)^2^+3.9566P] where P=(Fo^2^+2Fc^2^)/3'
_refine_ls_weighting_scheme calc
_refine_ls_wR_factor_gt 0.0687
_refine_ls_wR_factor_ref 0.0697
_reflns_Friedel_coverage 0.000
_reflns_number_gt 792
_reflns_number_total 845
_reflns_threshold_expression 'I > 2\s(I)'
_cod_data_source_file d1ce00190f2.cif
_cod_data_source_block cani2(seo3)3
_cod_depositor_comments 'Adding full bibliography for 7242583--7242585.cif.'
_cod_database_code 7242585
_shelx_shelxl_version_number 2016/6
_shelx_space_group_comment
;
The symmetry employed for this shelxl refinement is uniquely defined
by the following loop, which should always be used as a source of
symmetry information in preference to the above space-group names.
They are only intended as comments.
;
_reflns_odcompleteness_completeness 95.36
_reflns_odcompleteness_iscentric 1
_reflns_odcompleteness_theta 33.13
_olex2_refinement_description
;
1. Others
 Fixed Sof: Se2(0.25)
;
_olex2_submission_special_instructions 'No special instructions were received'
_oxdiff_exptl_absorpt_empirical_details
;
Empirical correction (ABSPACK) includes:
- Absorption correction using spherical harmonics
- Frame scaling
- Detector area scaling
;
_oxdiff_exptl_absorpt_empirical_full_max 2.005
_oxdiff_exptl_absorpt_empirical_full_min 0.738

loop_
_space_group_symop_operation_xyz
'x, y, z'
'-x, -y, z+1/2'
'-x, y, -z+1/2'
'x, -y, -z'
'x+1/2, y+1/2, z'
'-x+1/2, -y+1/2, z+1/2'
'-x+1/2, y+1/2, -z+1/2'
'x+1/2, -y+1/2, -z'
'-x, -y, -z'
'x, y, -z-1/2'
'x, -y, z-1/2'
'-x, y, z'
'-x+1/2, -y+1/2, -z'
'x+1/2, y+1/2, -z-1/2'
'x+1/2, -y+1/2, z-1/2'
'-x+1/2, y+1/2, z'

loop_
_atom_site_label
_atom_site_type_symbol
_atom_site_fract_x
_atom_site_fract_y
_atom_site_fract_z
_atom_site_U_iso_or_equiv
_atom_site_adp_type
_atom_site_occupancy
_atom_site_site_symmetry_order
_atom_site_calc_flag
_atom_site_refinement_flags_posn
_atom_site_refinement_flags_adp
_atom_site_refinement_flags_occupancy
_atom_site_disorder_assembly
_atom_site_disorder_group
Se1 Se 0.500000 0.23695(4) 0.52997(3) 0.00928(13) Uani 1 2 d S T P . .
Ni1 Ni 0.19086(6) 0.25418(4) 0.750000 0.00731(13) Uani 1 2 d S T P . .
Se2 Se 0.500000 0.48617(7) 0.81732(7) 0.00853(16) Uani 0.5 2 d S T P . .
Ca1 Ca 0.500000 -0.01931(10) 0.250000 0.0122(2) Uani 1 4 d S T P . .
O1 O 0.500000 0.1647(2) 0.3802(3) 0.0095(5) Uani 1 2 d S T P . .
O2 O 0.3281(3) 0.16337(19) 0.60735(19) 0.0124(4) Uani 1 1 d . . . . .
O3 O 0.3180(4) 0.4185(3) 0.750000 0.0156(6) Uani 1 2 d S T P . .
O4 O 0.500000 0.6208(4) 0.750000 0.0203(9) Uani 1 4 d S T P . .

loop_
_atom_site_aniso_label
_atom_site_aniso_U_11
_atom_site_aniso_U_22
_atom_site_aniso_U_33
_atom_site_aniso_U_23
_atom_site_aniso_U_13
_atom_site_aniso_U_12
Se1 0.01013(19) 0.0111(2) 0.00660(19) -0.00014(11) 0.000 0.000
Ni1 0.0069(2) 0.0066(2) 0.0085(2) 0.000 0.000 -0.00014(14)
Se2 0.0095(3) 0.0055(3) 0.0106(3) 0.0004(2) 0.000 0.000
Ca1 0.0136(4) 0.0067(5) 0.0163(5) 0.000 0.000 0.000
O1 0.0117(11) 0.0093(12) 0.0075(11) -0.0015(9) 0.000 0.000
O2 0.0117(8) 0.0135(9) 0.0122(8) 0.0000(7) 0.0037(7) -0.0005(7)
O3 0.0129(12) 0.0088(13) 0.0252(15) 0.000 0.000 -0.0043(10)
O4 0.0100(17) 0.0054(19) 0.046(3) 0.000 0.000 0.000

loop_
_atom_type_symbol
_atom_type_description
_atom_type_scat_dispersion_real
_atom_type_scat_dispersion_imag
_atom_type_scat_source
Ca Ca 0.2262 0.3064 'International Tables Vol C Tables 4.2.6.8 and 6.1.1.4'
Ni Ni 0.3393 1.1124 'International Tables Vol C Tables 4.2.6.8 and 6.1.1.4'
O O 0.0106 0.0060 'International Tables Vol C Tables 4.2.6.8 and 6.1.1.4'
Se Se -0.0929 2.2259 'International Tables Vol C Tables 4.2.6.8 and 6.1.1.4'

loop_
_geom_angle_atom_site_label_1
_geom_angle_atom_site_label_2
_geom_angle_atom_site_label_3
_geom_angle
_geom_angle_site_symmetry_1
_geom_angle_site_symmetry_3
_geom_angle_publ_flag
O1 Se1 Ca1 105.89(9) . 9_656 ?
O2 Se1 Ca1 48.30(7) . 9_656 ?
O2 Se1 Ca1 48.30(7) 12_655 9_656 ?
O2 Se1 O1 101.23(10) . . ?
O2 Se1 O1 101.23(10) 12_655 . ?
O2 Se1 O2 96.58(14) . 12_655 ?
O1 Ni1 O1 77.25(12) 13_556 6 ?
O2 Ni1 O1 94.92(9) . 13_556 ?
O2 Ni1 O1 94.92(9) 10_557 6 ?
O2 Ni1 O1 168.50(8) 10_557 13_556 ?
O2 Ni1 O1 168.50(8) . 6 ?
O2 Ni1 O2 91.49(12) 10_557 . ?
O3 Ni1 O1 86.24(9) . 6 ?
O3 Ni1 O1 86.24(9) . 13_556 ?
O3 Ni1 O2 101.81(8) . 10_557 ?
O3 Ni1 O2 101.81(8) . . ?
O4 Ni1 O1 80.97(9) 5_445 6 ?
O4 Ni1 O1 80.97(9) 5_445 13_556 ?
O4 Ni1 O2 89.55(8) 5_445 10_557 ?
O4 Ni1 O2 89.55(8) 5_445 . ?
O4 Ni1 O3 163.59(12) 5_445 . ?
Se2 Se2 O3 65.84(4) 10_557 . ?
Se2 Se2 O3 65.84(4) 10_557 3_656 ?
Se2 Se2 O4 65.03(7) 10_557 . ?
O3 Se2 O3 105.96(17) . 3_656 ?
O4 Se2 O3 103.15(10) . 3_656 ?
O4 Se2 O3 103.15(10) . . ?
Se1 Ca1 Se1 86.56(3) 2_654 9_656 ?
Ni1 Ca1 Se1 130.944(10) 13_556 2_654 ?
Ni1 Ca1 Se1 130.944(10) 13_556 9_656 ?
Ni1 Ca1 Se1 130.944(10) 15 2_654 ?
Ni1 Ca1 Se1 130.944(10) 15 9_656 ?
Ni1 Ca1 Ni1 51.65(2) 15 13_556 ?
O1 Ca1 Se1 170.12(7) 10_556 9_656 ?
O1 Ca1 Se1 103.33(6) . 9_656 ?
O1 Ca1 Se1 170.12(7) . 2_654 ?
O1 Ca1 Se1 103.32(6) 10_556 2_654 ?
O1 Ca1 Ni1 41.28(5) 10_556 13_556 ?
O1 Ca1 Ni1 41.28(5) 10_556 15 ?
O1 Ca1 Ni1 41.28(5) . 15 ?
O1 Ca1 Ni1 41.28(5) . 13_556 ?
O1 Ca1 O1 66.79(13) 10_556 . ?
O1 Ca1 O2 101.96(7) . 4_556 ?
O1 Ca1 O2 101.96(7) 10_556 2_654 ?
O1 Ca1 O2 148.22(5) . 2_654 ?
O1 Ca1 O2 101.96(7) 10_556 11 ?
O1 Ca1 O2 148.22(5) 10_556 9_656 ?
O1 Ca1 O2 148.22(5) . 11 ?
O1 Ca1 O2 101.96(7) . 9_656 ?
O1 Ca1 O2 148.22(5) 10_556 4_556 ?
O1 Ca1 O3 69.15(6) . 13_556 ?
O1 Ca1 O3 69.15(6) . 15 ?
O1 Ca1 O3 69.15(6) 10_556 15 ?
O1 Ca1 O3 69.15(6) 10_556 13_556 ?
O2 Ca1 Se1 86.52(5) 4_556 2_654 ?
O2 Ca1 Se1 30.53(4) 11 2_654 ?
O2 Ca1 Se1 30.53(4) 9_656 9_656 ?
O2 Ca1 Se1 30.53(4) 2_654 2_654 ?
O2 Ca1 Se1 86.52(5) 9_656 2_654 ?
O2 Ca1 Se1 86.52(5) 2_654 9_656 ?
O2 Ca1 Se1 30.53(4) 4_556 9_656 ?
O2 Ca1 Se1 86.52(5) 11 9_656 ?
O2 Ca1 Ni1 110.41(5) 11 13_556 ?
O2 Ca1 Ni1 142.30(5) 4_556 15 ?
O2 Ca1 Ni1 110.41(5) 9_656 15 ?
O2 Ca1 Ni1 110.41(5) 4_556 13_556 ?
O2 Ca1 Ni1 110.41(5) 2_654 15 ?
O2 Ca1 Ni1 142.30(5) 2_654 13_556 ?
O2 Ca1 Ni1 142.30(5) 9_656 13_556 ?
O2 Ca1 Ni1 142.30(5) 11 15 ?
O2 Ca1 O2 61.05(9) 11 2_654 ?
O2 Ca1 O2 71.46(9) 11 4_556 ?
O2 Ca1 O2 101.42(10) 4_556 2_654 ?
O2 Ca1 O2 101.42(10) 11 9_656 ?
O2 Ca1 O2 61.05(9) 4_556 9_656 ?
O2 Ca1 O2 71.46(9) 2_654 9_656 ?
O2 Ca1 O3 136.84(6) 11 15 ?
O2 Ca1 O3 136.84(6) 9_656 13_556 ?
O2 Ca1 O3 79.08(7) 2_654 15 ?
O2 Ca1 O3 79.08(7) 11 13_556 ?
O2 Ca1 O3 136.84(6) 4_556 15 ?
O2 Ca1 O3 79.08(7) 4_556 13_556 ?
O2 Ca1 O3 79.08(7) 9_656 15 ?
O2 Ca1 O3 136.84(6) 2_654 13_556 ?
O3 Ca1 Se1 108.08(4) 15 9_656 ?
O3 Ca1 Se1 108.08(4) 13_556 2_654 ?
O3 Ca1 Se1 108.08(4) 15 2_654 ?
O3 Ca1 Se1 108.08(4) 13_556 9_656 ?
O3 Ca1 Ni1 38.94(6) 13_556 13_556 ?
O3 Ca1 Ni1 38.94(6) 15 15 ?
O3 Ca1 Ni1 90.59(7) 15 13_556 ?
O3 Ca1 Ni1 90.59(7) 13_556 15 ?
O3 Ca1 O3 129.52(13) 15 13_556 ?
Se1 O1 Ni1 111.23(11) . 13_556 ?
Se1 O1 Ni1 111.23(11) . 15 ?
Se1 O1 Ca1 150.79(15) . . ?
Ni1 O1 Ni1 82.65(10) 13_556 15 ?
Ni1 O1 Ca1 90.28(8) 15 . ?
Ni1 O1 Ca1 90.28(8) 13_556 . ?
Se1 O2 Ni1 118.17(11) . . ?
Se1 O2 Ca1 101.17(9) . 9_656 ?
Ni1 O2 Ca1 98.30(8) . 9_656 ?
Ni1 O3 Ca1 87.75(10) . 13_556 ?
Se2 O3 Ni1 139.48(14) 10_557 . ?
Se2 O3 Ni1 139.49(14) . . ?
Se2 O3 Se2 48.32(9) 10_557 . ?
Se2 O3 Ca1 122.27(14) 10_557 13_556 ?
Se2 O3 Ca1 122.27(14) . 13_556 ?
Ni1 O4 Ni1 87.80(17) 5 7_556 ?
Se2 O4 Ni1 130.79(5) 10_557 7_556 ?
Se2 O4 Ni1 130.79(5) . 5 ?
Se2 O4 Ni1 130.79(5) . 7_556 ?
Se2 O4 Ni1 130.79(5) 10_557 5 ?
Se2 O4 Se2 49.93(13) . 10_557 ?

loop_
_geom_bond_atom_site_label_1
_geom_bond_atom_site_label_2
_geom_bond_distance
_geom_bond_site_symmetry_2
_geom_bond_publ_flag
Se1 Ca1 3.2799(9) 9_656 ?
Se1 O1 1.723(3) . ?
Se1 O2 1.6984(19) 12_655 ?
Se1 O2 1.6983(19) . ?
Ni1 O1 2.132(2) 13_556 ?
Ni1 O1 2.132(2) 6 ?
Ni1 O2 2.035(2) 10_557 ?
Ni1 O2 2.035(2) . ?
Ni1 O3 2.032(3) . ?
Ni1 O4 2.030(3) 5_445 ?
Se2 Se2 1.3759(14) 10_557 ?
Se2 O3 1.681(3) 3_656 ?
Se2 O3 1.681(3) . ?
Se2 O4 1.630(4) . ?
Ca1 O1 2.418(3) . ?
Ca1 O1 2.418(3) 10_556 ?
Ca1 O2 2.496(2) 4_556 ?
Ca1 O2 2.496(2) 9_656 ?
Ca1 O2 2.496(2) 2_654 ?
Ca1 O2 2.496(2) 11 ?
Ca1 O3 2.593(3) 15 ?
Ca1 O3 2.593(3) 13_556 ?
